data_7108342
loop_
_publ_author_name
'Amarnath Bheemaraju'
'Jeffrey Beattie'
'Richard Lord'
'Philip Martin'
'Stanislav Groysman'

_publ_section_title
;
 Carbon disulfide binding at dinuclear and mononuclear nickel complexes
 ligated by a redox-active ligand: iminopyridine serving as an accumulator
 of redox equivalents for the activation of heteroallenes
;
_journal_name_full Chem.Commun.
_journal_page_first 9595
_journal_paper_doi 10.1039/c2cc34307j
_journal_volume 48
_journal_year 2012
_chemical_formula_moiety 'C21 H24 N2 Ni'
_chemical_formula_sum 'C21 H24 N2 Ni'
_chemical_formula_weight 363.13
_chemical_melting_point ?
_chemical_name_common NiL2(COD)
_chemical_name_systematic
;
?
;
_space_group_IT_number 15
_symmetry_cell_setting monoclinic
_symmetry_space_group_name_Hall '-C 2yc'
_symmetry_space_group_name_H-M 'C 1 2/c 1'
_atom_sites_solution_hydrogens geom
_atom_sites_solution_primary direct
_atom_sites_solution_secondary difmap
_audit_creation_method SHELXL-97
_cell_angle_alpha 90.00
_cell_angle_beta 120.423(8)
_cell_angle_gamma 90.00
_cell_formula_units_Z 8
_cell_length_a 25.286(3)
_cell_length_b 7.3278(6)
_cell_length_c 21.348(2)
_cell_measurement_temperature 100(2)
_cell_volume 3410.9(6)
_computing_cell_refinement 'Bruker SAINT'
_computing_data_collection 'Bruker APEX2'
_computing_data_reduction 'Bruker SAINT'
_computing_molecular_graphics 'Bruker SHELXTL'
_computing_publication_material 'Bruker SHELXTL'
_computing_structure_refinement 'SHELXL-97 (Sheldrick, 2008)'
_computing_structure_solution 'SHELXS-97 (Sheldrick, 2008)'
_diffrn_ambient_temperature 100(2)
_diffrn_measured_fraction_theta_full 0.983
_diffrn_measured_fraction_theta_max 0.983
_diffrn_measurement_device_type 'Bruker APEX-II CCD'
_diffrn_measurement_method '\f and \w scans'
_diffrn_radiation_monochromator graphite
_diffrn_radiation_source 'fine-focus sealed tube'
_diffrn_radiation_type MoK\a
_diffrn_radiation_wavelength 0.71073
_diffrn_reflns_av_R_equivalents 0.0248
_diffrn_reflns_av_sigmaI/netI 0.0188
_diffrn_reflns_limit_h_max 39
_diffrn_reflns_limit_h_min -39
_diffrn_reflns_limit_k_max 11
_diffrn_reflns_limit_k_min -10
_diffrn_reflns_limit_l_max 33
_diffrn_reflns_limit_l_min -32
_diffrn_reflns_number 45269
_diffrn_reflns_theta_full 33.73
_diffrn_reflns_theta_max 33.73
_diffrn_reflns_theta_min 1.87
_exptl_absorpt_coefficient_mu 1.141
_exptl_absorpt_correction_T_max 0.7635
_exptl_absorpt_correction_T_min 0.6582
_exptl_absorpt_correction_type empirical
_exptl_absorpt_process_details SADABS
_exptl_crystal_colour violet
_exptl_crystal_density_diffrn 1.414
_exptl_crystal_density_method 'not measured'
_exptl_crystal_description prisms
_exptl_crystal_F_000 1536
_exptl_crystal_size_max 0.40
_exptl_crystal_size_mid 0.35
_exptl_crystal_size_min 0.25
_refine_diff_density_max 0.579
_refine_diff_density_min -0.549
_refine_diff_density_rms 0.066
_refine_ls_extinction_method none
_refine_ls_goodness_of_fit_ref 1.046
_refine_ls_hydrogen_treatment constr
_refine_ls_matrix_type full
_refine_ls_number_parameters 217
_refine_ls_number_reflns 6713
_refine_ls_number_restraints 0
_refine_ls_restrained_S_all 1.046
_refine_ls_R_factor_all 0.0311
_refine_ls_R_factor_gt 0.0258
_refine_ls_shift/su_max 0.001
_refine_ls_shift/su_mean 0.000
_refine_ls_structure_factor_coef Fsqd
_refine_ls_weighting_details 'calc w=1/[\s^2^(Fo^2^)+(0.0379P)^2^+2.9598P] where P=(Fo^2^+2Fc^2^)/3'
_refine_ls_weighting_scheme calc
_refine_ls_wR_factor_gt 0.0710
_refine_ls_wR_factor_ref 0.0735
_reflns_number_gt 5946
_reflns_number_total 6713
_reflns_threshold_expression >2sigma(I)
_cod_data_source_file c2cc34307j.txt
_cod_data_source_block sg14full
_cod_depositor_comments
;
The following automatic conversions were performed:

'_chemical_melting_point' value 'not measured' was changed to '?' -
the value is undefined or not given.

Automatic conversion script
Id: cif_fix_values 1715 2011-07-08 13:25:40Z adriana 
;
_cod_original_cell_volume 3411.0(6)
_cod_original_sg_symbol_H-M C2/c
_cod_database_code 7108342

loop_
_symmetry_equiv_pos_as_xyz
'x, y, z'
'-x, y, -z+1/2'
'x+1/2, y+1/2, z'
'-x+1/2, y+1/2, -z+1/2'
'-x, -y, -z'
'x, -y, z-1/2'
'-x+1/2, -y+1/2, -z'
'x+1/2, -y+1/2, z-1/2'

loop_
_atom_site_label
_atom_site_type_symbol
_atom_site_fract_x
_atom_site_fract_y
_atom_site_fract_z
_atom_site_U_iso_or_equiv
_atom_site_adp_type
_atom_site_occupancy
_atom_site_symmetry_multiplicity
_atom_site_calc_flag
_atom_site_refinement_flags
Ni1 Ni 0.162824(5) 0.885646(16) 0.046016(6) 0.00941(4) Uani 1 1 d .
N1 N 0.11292(4) 0.66983(11) 0.02544(5) 0.01208(14) Uani 1 1 d .
N2 N 0.13761(4) 0.86235(11) -0.05588(4) 0.01069(13) Uani 1 1 d .
C1 C 0.08733(5) 0.61206(13) -0.04196(6) 0.01380(17) Uani 1 1 d .
H5 H 0.0623 0.5060 -0.0581 0.017 Uiso 1 1 calc R
C2 C 0.09926(4) 0.71731(13) -0.08947(5) 0.01249(16) Uani 1 1 d .
C3 C 0.15062(4) 0.97111(14) -0.09773(5) 0.01341(16) Uani 1 1 d .
H4 H 0.1763 1.0740 -0.0757 0.016 Uiso 1 1 calc R
C4 C 0.12859(5) 0.94045(15) -0.17025(6) 0.01655(18) Uani 1 1 d .
H3 H 0.1398 1.0189 -0.1970 0.020 Uiso 1 1 calc R
C5 C 0.08928(5) 0.79203(16) -0.20447(6) 0.01854(19) Uani 1 1 d .
H1 H 0.0733 0.7686 -0.2547 0.022 Uiso 1 1 calc R
C6 C 0.07454(5) 0.68167(15) -0.16368(6) 0.01713(18) Uani 1 1 d .
H2 H 0.0476 0.5812 -0.1857 0.021 Uiso 1 1 calc R
C7 C 0.10277(5) 0.55855(13) 0.07520(6) 0.01516(17) Uani 1 1 d .
H12 H 0.1429 0.5174 0.1157 0.018 Uiso 1 1 calc R
H6 H 0.0790 0.4487 0.0491 0.018 Uiso 1 1 calc R
C8 C 0.06898(4) 0.65915(13) 0.10591(5) 0.01178(15) Uani 1 1 d .
C9 C 0.08124(5) 0.62046(14) 0.17578(6) 0.01490(17) Uani 1 1 d .
H11 H 0.1114 0.5318 0.2042 0.018 Uiso 1 1 calc R
C10 C 0.04974(5) 0.71049(15) 0.20442(6) 0.01679(18) Uani 1 1 d .
H10 H 0.0582 0.6825 0.2521 0.020 Uiso 1 1 calc R
C11 C 0.00602(5) 0.84092(15) 0.16352(6) 0.01641(18) Uani 1 1 d .
H9 H -0.0151 0.9037 0.1833 0.020 Uiso 1 1 calc R
C12 C -0.00679(5) 0.87940(13) 0.09354(6) 0.01414(17) Uani 1 1 d .
H8 H -0.0369 0.9683 0.0652 0.017 Uiso 1 1 calc R
C13 C 0.02430(4) 0.78802(13) 0.06484(5) 0.01246(16) Uani 1 1 d .
H7 H 0.0149 0.8138 0.0167 0.015 Uiso 1 1 calc R
C14 C 0.16424(4) 1.16401(13) 0.05666(5) 0.01148(15) Uani 1 1 d .
H24 H 0.1408 1.1704 0.0051 0.014 Uiso 1 1 calc R
C15 C 0.22892(4) 1.23957(13) 0.09431(5) 0.01401(17) Uani 1 1 d .
H23 H 0.2406 1.2783 0.1441 0.017 Uiso 1 1 calc R
H22 H 0.2302 1.3484 0.0676 0.017 Uiso 1 1 calc R
C16 C 0.27532(5) 1.09750(14) 0.09824(6) 0.01637(18) Uani 1 1 d .
H21 H 0.2794 1.1097 0.0547 0.020 Uiso 1 1 calc R
H13 H 0.3159 1.1229 0.1414 0.020 Uiso 1 1 calc R
C17 C 0.25679(5) 0.90407(14) 0.10268(6) 0.01524(17) Uani 1 1 d .
H20 H 0.2592 0.8159 0.0716 0.018 Uiso 1 1 calc R
C18 C 0.23650(5) 0.84552(14) 0.14891(5) 0.01552(17) Uani 1 1 d .
H14 H 0.2243 0.7217 0.1459 0.019 Uiso 1 1 calc R
C19 C 0.23270(5) 0.96781(15) 0.20384(5) 0.01791(19) Uani 1 1 d .
H15 H 0.2637 1.0660 0.2187 0.021 Uiso 1 1 calc R
H19 H 0.2426 0.8953 0.2476 0.021 Uiso 1 1 calc R
C20 C 0.16888(5) 1.05418(14) 0.17360(5) 0.01567(17) Uani 1 1 d .
H17 H 0.1432 0.9730 0.1844 0.019 Uiso 1 1 calc R
H18 H 0.1731 1.1720 0.1984 0.019 Uiso 1 1 calc R
C21 C 0.13718(4) 1.08602(13) 0.09286(5) 0.01189(16) Uani 1 1 d .
H16 H 0.0955 1.0500 0.0645 0.014 Uiso 1 1 calc R

loop_
_atom_site_aniso_label
_atom_site_aniso_U_11
_atom_site_aniso_U_22
_atom_site_aniso_U_33
_atom_site_aniso_U_23
_atom_site_aniso_U_13
_atom_site_aniso_U_12
Ni1 0.01064(6) 0.00838(6) 0.00973(6) -0.00048(4) 0.00553(4) 0.00014(4)
N1 0.0140(3) 0.0093(3) 0.0160(4) 0.0005(3) 0.0098(3) 0.0011(3)
N2 0.0102(3) 0.0110(3) 0.0116(3) -0.0008(3) 0.0061(3) 0.0003(2)
C1 0.0139(4) 0.0109(4) 0.0179(4) -0.0029(3) 0.0090(4) -0.0017(3)
C2 0.0118(4) 0.0120(4) 0.0137(4) -0.0029(3) 0.0065(3) 0.0003(3)
C3 0.0135(4) 0.0142(4) 0.0141(4) 0.0013(3) 0.0082(3) 0.0013(3)
C4 0.0184(4) 0.0198(4) 0.0138(4) 0.0028(3) 0.0099(4) 0.0048(4)
C5 0.0192(5) 0.0228(5) 0.0118(4) -0.0022(4) 0.0065(4) 0.0044(4)
C6 0.0161(4) 0.0177(4) 0.0148(4) -0.0050(3) 0.0057(4) 0.0005(3)
C7 0.0198(4) 0.0099(4) 0.0216(5) 0.0026(3) 0.0148(4) 0.0018(3)
C8 0.0118(4) 0.0101(3) 0.0149(4) 0.0006(3) 0.0079(3) -0.0009(3)
C9 0.0147(4) 0.0150(4) 0.0153(4) 0.0033(3) 0.0079(3) 0.0002(3)
C10 0.0194(5) 0.0189(4) 0.0140(4) 0.0009(3) 0.0099(4) -0.0016(4)
C11 0.0165(4) 0.0184(4) 0.0183(4) -0.0017(4) 0.0116(4) -0.0008(3)
C12 0.0118(4) 0.0149(4) 0.0162(4) 0.0004(3) 0.0075(3) 0.0008(3)
C13 0.0119(4) 0.0127(4) 0.0129(4) 0.0009(3) 0.0064(3) -0.0002(3)
C14 0.0126(4) 0.0091(3) 0.0129(4) -0.0003(3) 0.0066(3) 0.0003(3)
C15 0.0141(4) 0.0134(4) 0.0150(4) -0.0019(3) 0.0078(3) -0.0029(3)
C16 0.0116(4) 0.0198(4) 0.0177(4) -0.0017(3) 0.0074(4) -0.0019(3)
C17 0.0115(4) 0.0166(4) 0.0157(4) -0.0003(3) 0.0055(3) 0.0025(3)
C18 0.0156(4) 0.0146(4) 0.0127(4) 0.0026(3) 0.0044(3) 0.0027(3)
C19 0.0216(5) 0.0186(4) 0.0105(4) 0.0014(3) 0.0059(4) 0.0012(4)
C20 0.0204(5) 0.0161(4) 0.0140(4) -0.0031(3) 0.0112(4) -0.0031(3)
C21 0.0128(4) 0.0103(4) 0.0139(4) -0.0017(3) 0.0077(3) 0.0001(3)

loop_
_atom_type_symbol
_atom_type_description
_atom_type_scat_dispersion_real
_atom_type_scat_dispersion_imag
_atom_type_scat_source
C C 0.0033 0.0016 'International Tables Vol C Tables 4.2.6.8 and 6.1.1.4'
H H 0.0000 0.0000 'International Tables Vol C Tables 4.2.6.8 and 6.1.1.4'
N N 0.0061 0.0033 'International Tables Vol C Tables 4.2.6.8 and 6.1.1.4'
Ni Ni 0.3393 1.1124 'International Tables Vol C Tables 4.2.6.8 and 6.1.1.4'

loop_
_geom_angle_atom_site_label_1
_geom_angle_atom_site_label_2
_geom_angle_atom_site_label_3
_geom_angle
N1 Ni1 N2 82.36(4)
N1 Ni1 C14 144.39(4)
N2 Ni1 C14 100.90(4)
N1 Ni1 C17 128.03(4)
N2 Ni1 C17 106.95(4)
C14 Ni1 C17 85.37(4)
N1 Ni1 C21 111.39(4)
N2 Ni1 C21 127.04(4)
C14 Ni1 C21 39.51(4)
C17 Ni1 C21 102.84(4)
N1 Ni1 C18 105.06(4)
N2 Ni1 C18 142.18(4)
C14 Ni1 C18 93.91(4)
C17 Ni1 C18 39.54(4)
C21 Ni1 C18 85.47(4)
C1 N1 C7 116.49(8)
C1 N1 Ni1 114.58(7)
C7 N1 Ni1 128.84(7)
C3 N2 C2 117.02(8)
C3 N2 Ni1 129.45(7)
C2 N2 Ni1 113.48(6)
N1 C1 C2 116.20(9)
N1 C1 H5 121.9
C2 C1 H5 121.9
N2 C2 C6 121.86(9)
N2 C2 C1 113.36(8)
C6 C2 C1 124.77(9)
N2 C3 C4 123.48(10)
N2 C3 H4 118.3
C4 C3 H4 118.3
C3 C4 C5 119.33(10)
C3 C4 H3 120.3
C5 C4 H3 120.3
C6 C5 C4 118.38(9)
C6 C5 H1 120.8
C4 C5 H1 120.8
C5 C6 C2 119.91(10)
C5 C6 H2 120.0
C2 C6 H2 120.0
N1 C7 C8 112.97(8)
N1 C7 H12 109.0
C8 C7 H12 109.0
N1 C7 H6 109.0
C8 C7 H6 109.0
H12 C7 H6 107.8
C9 C8 C13 118.92(9)
C9 C8 C7 119.96(9)
C13 C8 C7 121.10(9)
C8 C9 C10 120.55(9)
C8 C9 H11 119.7
C10 C9 H11 119.7
C11 C10 C9 120.10(10)
C11 C10 H10 120.0
C9 C10 H10 120.0
C10 C11 C12 119.70(9)
C10 C11 H9 120.2
C12 C11 H9 120.2
C11 C12 C13 120.07(9)
C11 C12 H8 120.0
C13 C12 H8 120.0
C12 C13 C8 120.65(9)
C12 C13 H7 119.7
C8 C13 H7 119.7
C21 C14 C15 123.98(9)
C21 C14 Ni1 70.51(5)
C15 C14 Ni1 112.08(6)
C21 C14 H24 118.0
C15 C14 H24 118.0
Ni1 C14 H24 87.4
C14 C15 C16 111.72(8)
C14 C15 H23 109.3
C16 C15 H23 109.3
C14 C15 H22 109.3
C16 C15 H22 109.3
H23 C15 H22 107.9
C17 C16 C15 112.71(8)
C17 C16 H21 109.0
C15 C16 H21 109.0
C17 C16 H13 109.0
C15 C16 H13 109.0
H21 C16 H13 107.8
C18 C17 C16 124.86(9)
C18 C17 Ni1 70.43(6)
C16 C17 Ni1 109.14(7)
C18 C17 H20 117.6
C16 C17 H20 117.6
Ni1 C17 H20 90.4
C17 C18 C19 123.84(10)
C17 C18 Ni1 70.03(6)
C19 C18 Ni1 111.29(7)
C17 C18 H14 118.1
C19 C18 H14 118.1
Ni1 C18 H14 88.7
C18 C19 C20 112.47(8)
C18 C19 H15 109.1
C20 C19 H15 109.1
C18 C19 H19 109.1
C20 C19 H19 109.1
H15 C19 H19 107.8
C21 C20 C19 112.41(8)
C21 C20 H17 109.1
C19 C20 H17 109.1
C21 C20 H18 109.1
C19 C20 H18 109.1
H17 C20 H18 107.9
C14 C21 C20 125.04(9)
C14 C21 Ni1 69.99(5)
C20 C21 Ni1 109.24(7)
C14 C21 H16 117.5
C20 C21 H16 117.5
Ni1 C21 H16 90.8

loop_
_geom_bond_atom_site_label_1
_geom_bond_atom_site_label_2
_geom_bond_distance
Ni1 N1 1.9300(8)
Ni1 N2 1.9398(9)
Ni1 C14 2.0507(10)
Ni1 C17 2.0533(10)
Ni1 C21 2.0574(9)
Ni1 C18 2.0585(10)
N1 C1 1.3136(13)
N1 C7 1.4612(13)
N2 C3 1.3561(12)
N2 C2 1.3711(12)
C1 C2 1.4227(14)
C1 H5 0.9500
C2 C6 1.4022(14)
C3 C4 1.3727(14)
C3 H4 0.9500
C4 C5 1.4033(16)
C4 H3 0.9500
C5 C6 1.3709(16)
C5 H1 0.9500
C6 H2 0.9500
C7 C8 1.5069(14)
C7 H12 0.9900
C7 H6 0.9900
C8 C9 1.3903(14)
C8 C13 1.3906(13)
C9 C10 1.3918(15)
C9 H11 0.9500
C10 C11 1.3858(15)
C10 H10 0.9500
C11 C12 1.3877(15)
C11 H9 0.9500
C12 C13 1.3892(14)
C12 H8 0.9500
C13 H7 0.9500
C14 C21 1.3884(13)
C14 C15 1.5151(13)
C14 H24 0.9500
C15 C16 1.5388(15)
C15 H23 0.9900
C15 H22 0.9900
C16 C17 1.5108(15)
C16 H21 0.9900
C16 H13 0.9900
C17 C18 1.3907(15)
C17 H20 0.9500
C18 C19 1.5170(15)
C18 H14 0.9500
C19 C20 1.5382(16)
C19 H15 0.9900
C19 H19 0.9900
C20 C21 1.5062(14)
C20 H17 0.9900
C20 H18 0.9900
C21 H16 0.9500

loop_
_geom_torsion_atom_site_label_1
_geom_torsion_atom_site_label_2
_geom_torsion_atom_site_label_3
_geom_torsion_atom_site_label_4
_geom_torsion
N2 Ni1 N1 C1 0.08(7)
C14 Ni1 N1 C1 98.14(9)
C17 Ni1 N1 C1 -105.50(8)
C21 Ni1 N1 C1 126.96(7)
C18 Ni1 N1 C1 -142.04(7)
N2 Ni1 N1 C7 176.44(8)
C14 Ni1 N1 C7 -85.49(10)
C17 Ni1 N1 C7 70.87(9)
C21 Ni1 N1 C7 -56.68(9)
C18 Ni1 N1 C7 34.32(9)
N1 Ni1 N2 C3 178.10(9)
C14 Ni1 N2 C3 34.05(9)
C17 Ni1 N2 C3 -54.39(9)
C21 Ni1 N2 C3 67.01(10)
C18 Ni1 N2 C3 -77.14(10)
N1 Ni1 N2 C2 0.80(7)
C14 Ni1 N2 C2 -143.25(7)
C17 Ni1 N2 C2 128.31(7)
C21 Ni1 N2 C2 -110.29(7)
C18 Ni1 N2 C2 105.56(8)
C7 N1 C1 C2 -177.76(8)
Ni1 N1 C1 C2 -0.92(11)
C3 N2 C2 C6 0.20(14)
Ni1 N2 C2 C6 177.86(8)
C3 N2 C2 C1 -179.13(8)
Ni1 N2 C2 C1 -1.47(10)
N1 C1 C2 N2 1.59(13)
N1 C1 C2 C6 -177.72(9)
C2 N2 C3 C4 -1.46(14)
Ni1 N2 C3 C4 -178.68(8)
N2 C3 C4 C5 1.58(16)
C3 C4 C5 C6 -0.40(15)
C4 C5 C6 C2 -0.78(15)
N2 C2 C6 C5 0.90(15)
C1 C2 C6 C5 -179.84(10)
C1 N1 C7 C8 -118.00(10)
Ni1 N1 C7 C8 65.69(11)
N1 C7 C8 C9 -147.52(9)
N1 C7 C8 C13 34.05(13)
C13 C8 C9 C10 -0.61(15)
C7 C8 C9 C10 -179.08(9)
C8 C9 C10 C11 -0.47(16)
C9 C10 C11 C12 0.92(16)
C10 C11 C12 C13 -0.28(15)
C11 C12 C13 C8 -0.81(15)
C9 C8 C13 C12 1.25(14)
C7 C8 C13 C12 179.70(9)
N1 Ni1 C14 C21 44.86(9)
N2 Ni1 C14 C21 136.94(6)
C17 Ni1 C14 C21 -116.66(6)
C18 Ni1 C14 C21 -78.02(6)
N1 Ni1 C14 C15 164.61(6)
N2 Ni1 C14 C15 -103.31(7)
C17 Ni1 C14 C15 3.09(7)
C21 Ni1 C14 C15 119.75(9)
C18 Ni1 C14 C15 41.73(7)
C21 C14 C15 C16 94.58(11)
Ni1 C14 C15 C16 13.83(10)
C14 C15 C16 C17 -30.54(12)
C15 C16 C17 C18 -46.79(14)
C15 C16 C17 Ni1 32.24(11)
N1 Ni1 C17 C18 -64.58(7)
N2 Ni1 C17 C18 -158.12(6)
C14 Ni1 C17 C18 101.88(6)
C21 Ni1 C17 C18 66.21(7)
N1 Ni1 C17 C16 174.18(6)
N2 Ni1 C17 C16 80.63(8)
C14 Ni1 C17 C16 -19.37(7)
C21 Ni1 C17 C16 -55.04(8)
C18 Ni1 C17 C16 -121.24(10)
C16 C17 C18 C19 -2.63(16)
Ni1 C17 C18 C19 -102.80(10)
C16 C17 C18 Ni1 100.16(10)
N1 Ni1 C18 C17 132.55(6)
N2 Ni1 C18 C17 35.54(9)
C14 Ni1 C18 C17 -77.87(6)
C21 Ni1 C18 C17 -116.50(6)
N1 Ni1 C18 C19 -107.83(7)
N2 Ni1 C18 C19 155.16(7)
C14 Ni1 C18 C19 41.75(8)
C17 Ni1 C18 C19 119.62(10)
C21 Ni1 C18 C19 3.12(8)
C17 C18 C19 C20 93.58(12)
Ni1 C18 C19 C20 13.96(11)
C18 C19 C20 C21 -30.84(12)
C15 C14 C21 C20 -4.06(15)
Ni1 C14 C21 C20 99.96(9)
C15 C14 C21 Ni1 -104.02(9)
C19 C20 C21 C14 -46.20(13)
C19 C20 C21 Ni1 32.38(10)
N1 Ni1 C21 C14 -153.83(6)
N2 Ni1 C21 C14 -57.13(7)
C17 Ni1 C21 C14 66.01(6)
C18 Ni1 C21 C14 101.76(6)
N1 Ni1 C21 C20 84.84(7)
N2 Ni1 C21 C20 -178.46(6)
C14 Ni1 C21 C20 -121.33(9)
C17 Ni1 C21 C20 -55.33(7)
C18 Ni1 C21 C20 -19.57(7)
